data_7234617
loop_
_publ_author_name
'D'Auria, Ilaria'
'D'Alterio, Massimo Christian'
'Tedesco, Consiglia'
'Pellecchia, Claudio'

_publ_section_title
;
 Tailor-made block copolymers of l-, d- and rac-lactides and
 \e-caprolactone via one-pot sequential ring opening polymerization by
 pyridylamidozinc(ii) catalysts
;
_journal_issue 56
_journal_name_full 'RSC Advances'
_journal_page_first 32771
_journal_paper_doi 10.1039/C9RA07133D
_journal_volume 9
_journal_year 2019
_chemical_formula_moiety 'C28 H36 N2 Zn'
_chemical_formula_sum 'C28 H36 N2 Zn'
_chemical_formula_weight 465.96
_chemical_properties_physical Air-sensitive,Moisture-sensitive
_space_group_crystal_system triclinic
_space_group_IT_number 2
_space_group_name_Hall '-P 1'
_space_group_name_H-M_alt 'P -1'
_symmetry_space_group_name_Hall '-P 1'
_symmetry_space_group_name_H-M 'P -1'
_atom_sites_solution_hydrogens geom
_atom_sites_solution_primary direct
_audit_creation_date 2019-04-19
_audit_creation_method
;
Olex2 1.2
(compiled 2018.05.29 svn.r3508 for OlexSys, GUI svn.r5506)
;
_audit_update_record
;
2019-05-17 deposited with the CCDC.    2019-10-04 downloaded from the CCDC.
;
_cell_angle_alpha 78.79(3)
_cell_angle_beta 84.49(4)
_cell_angle_gamma 67.01(3)
_cell_formula_units_Z 2
_cell_length_a 8.671(4)
_cell_length_b 8.736(3)
_cell_length_c 19.457(10)
_cell_measurement_reflns_used 2402
_cell_measurement_temperature 100(2)
_cell_measurement_theta_max 2.1345
_cell_measurement_theta_min 28.0369
_cell_volume 1330.6(11)
_computing_cell_refinement 'CrystalClear (Rigaku Inc., 2007)'
_computing_data_collection 'CrystalClear (Rigaku Inc., 2007)'
_computing_data_reduction 'CrystalClear (Rigaku Inc., 2007)'
_computing_molecular_graphics 'Olex2 (Dolomanov et al., 2009)'
_computing_publication_material 'Olex2 (Dolomanov et al., 2009)'
_computing_structure_refinement 'ShelXL (Sheldrick, 2015)'
_computing_structure_solution 'SIR2014 (Burla et al. 2015)'
_diffrn_ambient_temperature 100(2)
_diffrn_measured_fraction_theta_full 0.970
_diffrn_measured_fraction_theta_max 0.881
_diffrn_measurement_device_type 'Rigaku AFC7S'
_diffrn_measurement_method '\w and \f scans'
_diffrn_radiation_type MoK\a
_diffrn_radiation_wavelength 0.71073
_diffrn_reflns_av_R_equivalents 0.1245
_diffrn_reflns_av_unetI/netI 0.2804
_diffrn_reflns_Laue_measured_fraction_full 0.970
_diffrn_reflns_Laue_measured_fraction_max 0.881
_diffrn_reflns_limit_h_max 11
_diffrn_reflns_limit_h_min -7
_diffrn_reflns_limit_k_max 11
_diffrn_reflns_limit_k_min -8
_diffrn_reflns_limit_l_max 26
_diffrn_reflns_limit_l_min -21
_diffrn_reflns_number 11078
_diffrn_reflns_point_group_measured_fraction_full 0.970
_diffrn_reflns_point_group_measured_fraction_max 0.881
_diffrn_reflns_theta_full 25.242
_diffrn_reflns_theta_max 28.685
_diffrn_reflns_theta_min 1.067
_diffrn_source 'sealed tube'
_exptl_absorpt_coefficient_mu 0.938
_exptl_absorpt_correction_T_max 1.000
_exptl_absorpt_correction_T_min 0.3372
_exptl_absorpt_correction_type multi-scan
_exptl_absorpt_process_details 'Blessing, 1995'
_exptl_crystal_colour yellow
_exptl_crystal_density_diffrn 1.163
_exptl_crystal_description prism
_exptl_crystal_F_000 496
_exptl_crystal_recrystallization_method 'Re-crystallisation from solvent: hexane'
_exptl_crystal_size_max 0.44
_exptl_crystal_size_mid 0.32
_exptl_crystal_size_min 0.27
_refine_diff_density_max 0.400
_refine_diff_density_min -0.425
_refine_diff_density_rms 0.097
_refine_ls_extinction_method none
_refine_ls_goodness_of_fit_ref 0.994
_refine_ls_hydrogen_treatment constr
_refine_ls_matrix_type full
_refine_ls_number_parameters 286
_refine_ls_number_reflns 6042
_refine_ls_number_restraints 0
_refine_ls_restrained_S_all 0.994
_refine_ls_R_factor_all 0.3627
_refine_ls_R_factor_gt 0.1157
_refine_ls_shift/su_max 0.000
_refine_ls_shift/su_mean 0.000
_refine_ls_structure_factor_coef Fsqd
_refine_ls_weighting_details 'w=1/[\s^2^(Fo^2^)+(0.1422P)^2^] where P=(Fo^2^+2Fc^2^)/3'
_refine_ls_weighting_scheme calc
_refine_ls_wR_factor_gt 0.2698
_refine_ls_wR_factor_ref 0.4085
_reflns_Friedel_coverage 0.000
_reflns_number_gt 1535
_reflns_number_total 6042
_reflns_threshold_expression 'I > 2\s(I)'
_cod_data_source_file c9ra07133d2.cif
_cod_data_source_block trig2_ref
_cod_database_code 7234617
_shelx_shelxl_version_number 2016/6
_shelx_space_group_comment
;
The symmetry employed for this shelxl refinement is uniquely defined
by the following loop, which should always be used as a source of
symmetry information in preference to the above space-group names.
They are only intended as comments.
;
_olex2_refinement_description
;
1. Fixed Uiso
 At 1.2 times of:
  All C(H) groups, All C(H,H) groups
 At 1.5 times of:
  All C(H,H,H) groups
2.a Ternary CH refined with riding coordinates:
 C24(H24), C21(H21)
2.b Secondary CH2 refined with riding coordinates:
 C1(H1A,H1B), C27(H27A,H27B)
2.c Me refined with riding coordinates:
 C28(H28A,H28B,H28C)
2.d Aromatic/amide H refined with riding coordinates:
 C18(H18), C19(H19), C4(H4), C17(H17), C3(H3), C5(H5), C11(H11), C9(H9),
 C10(H10)
2.e Idealised Me refined as rotating group:
 C26(H26A,H26B,H26C), C14(H14A,H14B,H14C), C13(H13A,H13B,H13C), C22(H22A,H22B,
 H22C), C25(H25A,H25B,H25C), C23(H23A,H23B,H23C)
;
_olex2_submission_special_instructions 'No special instructions were received'

loop_
_space_group_symop_operation_xyz
'x, y, z'
'-x, -y, -z'

loop_
_atom_site_label
_atom_site_type_symbol
_atom_site_fract_x
_atom_site_fract_y
_atom_site_fract_z
_atom_site_U_iso_or_equiv
_atom_site_adp_type
_atom_site_occupancy
_atom_site_site_symmetry_order
_atom_site_calc_flag
_atom_site_refinement_flags_posn
Zn1 Zn 0.03676(19) 0.3895(2) 0.27834(7) 0.1041(8) Uani 1 1 d .
N1 N 0.0474(11) 0.4454(10) 0.1809(4) 0.071(2) Uani 1 1 d .
C16 C -0.0338(14) 0.7357(14) 0.1209(5) 0.068(3) Uani 1 1 d .
C15 C -0.0574(13) 0.5834(13) 0.1358(5) 0.062(3) Uani 1 1 d .
N2 N 0.2628(10) 0.1931(10) 0.2641(5) 0.071(2) Uani 1 1 d .
C18 C -0.2665(12) 0.8584(12) 0.0434(6) 0.064(3) Uani 1 1 d .
H18 H -0.335345 0.951218 0.013132 0.076 Uiso 1 1 calc R
C19 C -0.2946(14) 0.7133(16) 0.0590(6) 0.078(3) Uani 1 1 d .
H19 H -0.383182 0.706068 0.038271 0.093 Uiso 1 1 calc R
C1 C 0.1873(14) 0.3301(13) 0.1461(6) 0.076(3) Uani 1 1 d .
H1A H 0.248466 0.392708 0.117509 0.091 Uiso 1 1 calc R
H1B H 0.144571 0.282018 0.115034 0.091 Uiso 1 1 calc R
C2 C 0.3044(13) 0.1909(12) 0.1957(6) 0.064(3) Uani 1 1 d .
C20 C -0.1917(13) 0.5712(12) 0.1065(5) 0.067(3) Uani 1 1 d .
C12 C 0.3491(19) 0.1975(17) 0.4154(9) 0.107(4) Uani 1 1 d .
C4 C 0.5502(17) -0.0593(14) 0.2243(9) 0.106(5) Uani 1 1 d .
H4 H 0.648510 -0.141988 0.210953 0.127 Uiso 1 1 calc R
C17 C -0.1362(16) 0.8633(13) 0.0732(6) 0.080(3) Uani 1 1 d .
H17 H -0.113437 0.960775 0.060626 0.096 Uiso 1 1 calc R
C24 C 0.1029(17) 0.7616(16) 0.1552(7) 0.099(4) Uani 1 1 d .
H24 H 0.180271 0.648310 0.174948 0.118 Uiso 1 1 calc R
C7 C 0.3211(15) 0.0754(17) 0.3883(7) 0.087(4) Uani 1 1 d .
C26 C 0.2062(17) 0.8391(16) 0.1080(8) 0.111(4) Uani 1 1 d .
H26A H 0.244072 0.782402 0.068346 0.167 Uiso 1 1 calc GR
H26B H 0.301183 0.829194 0.132722 0.167 Uiso 1 1 calc GR
H26C H 0.140454 0.956236 0.092230 0.167 Uiso 1 1 calc GR
C3 C 0.4466(16) 0.0611(15) 0.1747(7) 0.088(4) Uani 1 1 d .
H3 H 0.470520 0.056630 0.127381 0.106 Uiso 1 1 calc R
C5 C 0.5068(17) -0.0561(15) 0.2935(7) 0.096(4) Uani 1 1 d .
H5 H 0.573370 -0.139918 0.327616 0.116 Uiso 1 1 calc R
C11 C 0.305(2) 0.206(3) 0.4877(11) 0.142(6) Uani 1 1 d .
H11 H 0.313626 0.291178 0.507342 0.170 Uiso 1 1 calc R
C8 C 0.2563(18) -0.0302(18) 0.4288(8) 0.105(4) Uani 1 1 d .
C6 C 0.3682(14) 0.0680(15) 0.3124(7) 0.087(3) Uani 1 1 d .
C21 C -0.2327(16) 0.4147(15) 0.1246(7) 0.092(4) Uani 1 1 d .
H21 H -0.131286 0.322122 0.144116 0.110 Uiso 1 1 calc R
C9 C 0.215(2) -0.012(2) 0.4994(7) 0.131(6) Uani 1 1 d .
H9 H 0.160526 -0.077031 0.526474 0.157 Uiso 1 1 calc R
C14 C 0.418(2) 0.3165(19) 0.3762(9) 0.138(6) Uani 1 1 d .
H14A H 0.513134 0.258169 0.348499 0.206 Uiso 1 1 calc GR
H14B H 0.452838 0.367186 0.408270 0.206 Uiso 1 1 calc GR
H14C H 0.334541 0.402662 0.346064 0.206 Uiso 1 1 calc GR
C10 C 0.250(3) 0.092(3) 0.5276(11) 0.142(7) Uani 1 1 d .
H10 H 0.236643 0.089225 0.575776 0.171 Uiso 1 1 calc R
C13 C 0.230(3) -0.167(2) 0.3989(8) 0.160(7) Uani 1 1 d .
H13A H 0.164998 -0.117239 0.357205 0.241 Uiso 1 1 calc GR
H13B H 0.171135 -0.221342 0.432938 0.241 Uiso 1 1 calc GR
H13C H 0.336461 -0.249428 0.387678 0.241 Uiso 1 1 calc GR
C22 C -0.368(2) 0.438(2) 0.1828(9) 0.160(7) Uani 1 1 d .
H22A H -0.330979 0.465854 0.221999 0.240 Uiso 1 1 calc GR
H22B H -0.386621 0.335225 0.197170 0.240 Uiso 1 1 calc GR
H22C H -0.469620 0.527560 0.165592 0.240 Uiso 1 1 calc GR
C25 C 0.032(2) 0.852(2) 0.2171(9) 0.153(6) Uani 1 1 d .
H25A H -0.048861 0.962451 0.201126 0.230 Uiso 1 1 calc GR
H25B H 0.121162 0.860635 0.239732 0.230 Uiso 1 1 calc GR
H25C H -0.020756 0.788701 0.249830 0.230 Uiso 1 1 calc GR
C23 C -0.278(3) 0.362(2) 0.0623(9) 0.174(8) Uani 1 1 d .
H23A H -0.375294 0.451843 0.040683 0.261 Uiso 1 1 calc GR
H23B H -0.302392 0.262646 0.077641 0.261 Uiso 1 1 calc GR
H23C H -0.186282 0.339652 0.029106 0.261 Uiso 1 1 calc GR
C27 C -0.081(3) 0.459(5) 0.3666(10) 0.31(2) Uani 1 1 d .
H27A H 0.005321 0.414532 0.401457 0.371 Uiso 1 1 calc R
H27B H -0.115943 0.580386 0.359026 0.371 Uiso 1 1 calc R
C28 C -0.185(5) 0.434(5) 0.3922(15) 0.36(3) Uani 1 1 d .
H28A H -0.214379 0.483730 0.433938 0.543 Uiso 1 1 calc R
H28B H -0.278299 0.482543 0.361438 0.543 Uiso 1 1 calc R
H28C H -0.155542 0.314647 0.404392 0.543 Uiso 1 1 calc R

loop_
_atom_site_aniso_label
_atom_site_aniso_U_11
_atom_site_aniso_U_22
_atom_site_aniso_U_33
_atom_site_aniso_U_23
_atom_site_aniso_U_13
_atom_site_aniso_U_12
Zn1 0.0731(11) 0.1300(13) 0.0638(10) -0.0007(8) -0.0011(7) 0.0024(9)
N1 0.065(6) 0.082(6) 0.041(5) 0.003(4) -0.013(4) -0.005(5)
C16 0.072(8) 0.079(7) 0.059(7) -0.016(6) -0.003(6) -0.033(6)
C15 0.050(6) 0.074(7) 0.054(6) -0.013(5) -0.005(5) -0.014(6)
N2 0.051(5) 0.082(6) 0.063(6) -0.012(5) -0.017(5) -0.004(5)
C18 0.037(6) 0.048(6) 0.091(8) -0.006(5) -0.008(6) -0.002(5)
C19 0.054(7) 0.117(10) 0.066(7) -0.030(7) -0.010(6) -0.029(7)
C1 0.076(8) 0.081(7) 0.069(7) -0.025(6) -0.005(6) -0.021(7)
C2 0.064(7) 0.072(7) 0.063(7) -0.006(6) -0.034(6) -0.028(6)
C20 0.046(6) 0.065(7) 0.064(7) -0.012(5) 0.004(5) 0.006(5)
C12 0.116(12) 0.082(9) 0.116(13) -0.003(9) -0.024(10) -0.033(9)
C4 0.074(9) 0.057(7) 0.147(14) 0.018(8) -0.040(10) 0.009(6)
C17 0.090(9) 0.070(7) 0.066(7) 0.005(6) -0.001(7) -0.025(7)
C24 0.087(10) 0.097(9) 0.106(11) -0.015(8) -0.028(8) -0.025(8)
C7 0.067(8) 0.092(9) 0.076(9) -0.008(8) -0.026(7) 0.000(7)
C26 0.105(11) 0.110(10) 0.139(12) -0.013(8) -0.009(9) -0.064(9)
C3 0.078(9) 0.082(8) 0.116(10) -0.048(8) 0.028(8) -0.034(8)
C5 0.089(10) 0.086(8) 0.073(9) 0.018(7) -0.026(8) 0.002(8)
C11 0.155(17) 0.166(17) 0.105(15) -0.033(13) -0.030(13) -0.050(14)
C8 0.101(11) 0.102(10) 0.105(12) 0.012(9) -0.027(9) -0.039(9)
C6 0.044(7) 0.096(8) 0.090(9) -0.015(7) -0.020(6) 0.009(6)
C21 0.090(10) 0.084(8) 0.108(10) 0.000(7) -0.034(8) -0.041(7)
C9 0.128(14) 0.179(16) 0.050(9) 0.013(9) -0.021(9) -0.030(12)
C14 0.134(15) 0.122(12) 0.157(16) -0.041(11) -0.029(12) -0.035(11)
C10 0.133(16) 0.151(16) 0.111(15) -0.009(13) -0.056(13) -0.014(13)
C13 0.23(2) 0.183(16) 0.090(11) -0.005(11) 0.021(12) -0.118(17)
C22 0.162(17) 0.188(16) 0.166(17) -0.040(13) 0.057(14) -0.116(15)
C25 0.147(16) 0.221(18) 0.134(14) -0.068(13) -0.013(12) -0.093(14)
C23 0.25(2) 0.158(15) 0.160(17) -0.036(12) -0.048(16) -0.111(16)
C27 0.131(19) 0.58(6) 0.058(11) 0.01(2) 0.014(12) 0.00(3)
C28 0.53(7) 0.46(5) 0.22(3) -0.15(3) 0.25(4) -0.33(5)

loop_
_atom_type_symbol
_atom_type_description
_atom_type_scat_dispersion_real
_atom_type_scat_dispersion_imag
_atom_type_scat_source
C C 0.0033 0.0016 'International Tables Vol C Tables 4.2.6.8 and 6.1.1.4'
H H 0.0000 0.0000 'International Tables Vol C Tables 4.2.6.8 and 6.1.1.4'
N N 0.0061 0.0033 'International Tables Vol C Tables 4.2.6.8 and 6.1.1.4'
Zn Zn 0.2839 1.4301 'International Tables Vol C Tables 4.2.6.8 and 6.1.1.4'

loop_
_geom_angle_atom_site_label_1
_geom_angle_atom_site_label_2
_geom_angle_atom_site_label_3
_geom_angle
N1 Zn1 N2 83.7(4)
N1 Zn1 C27 146.4(9)
C27 Zn1 N2 129.5(8)
C15 N1 Zn1 129.9(7)
C15 N1 C1 114.2(8)
C1 N1 Zn1 115.9(6)
C15 C16 C24 121.9(10)
C17 C16 C15 118.2(9)
C17 C16 C24 119.9(10)
N1 C15 C16 121.3(9)
N1 C15 C20 119.5(9)
C20 C15 C16 119.2(9)
C2 N2 Zn1 111.7(7)
C2 N2 C6 117.8(9)
C6 N2 Zn1 130.5(8)
C17 C18 C19 117.5(10)
C18 C19 C20 121.7(10)
N1 C1 C2 113.1(9)
N2 C2 C1 115.5(10)
N2 C2 C3 120.6(10)
C3 C2 C1 123.9(11)
C15 C20 C19 118.2(10)
C15 C20 C21 122.0(9)
C19 C20 C21 119.7(10)
C7 C12 C11 116.6(14)
C7 C12 C14 125.2(16)
C11 C12 C14 118.1(15)
C5 C4 C3 119.0(13)
C18 C17 C16 124.9(10)
C26 C24 C16 116.3(11)
C26 C24 C25 111.9(12)
C25 C24 C16 110.7(11)
C12 C7 C6 116.0(14)
C8 C7 C12 121.1(14)
C8 C7 C6 122.9(13)
C4 C3 C2 119.8(12)
C6 C5 C4 120.1(11)
C10 C11 C12 120.6(17)
C7 C8 C9 118.5(14)
C7 C8 C13 120.8(14)
C9 C8 C13 120.7(15)
N2 C6 C7 116.7(10)
C5 C6 N2 122.5(12)
C5 C6 C7 120.7(11)
C20 C21 C22 109.4(10)
C23 C21 C20 114.0(11)
C23 C21 C22 112.4(13)
C10 C9 C8 121.8(19)
C9 C10 C11 121(2)
C28 C27 Zn1 128(4)

loop_
_geom_bond_atom_site_label_1
_geom_bond_atom_site_label_2
_geom_bond_distance
Zn1 N1 1.867(8)
Zn1 N2 2.078(8)
Zn1 C27 1.99(2)
N1 C15 1.390(12)
N1 C1 1.448(13)
C16 C15 1.396(13)
C16 C17 1.370(14)
C16 C24 1.524(15)
C15 C20 1.394(13)
N2 C2 1.348(13)
N2 C6 1.377(13)
C18 C19 1.355(13)
C18 C17 1.337(14)
C19 C20 1.427(14)
C1 C2 1.486(13)
C2 C3 1.401(14)
C20 C21 1.513(14)
C12 C7 1.385(17)
C12 C11 1.43(2)
C12 C14 1.453(19)
C4 C3 1.369(16)
C4 C5 1.366(17)
C24 C26 1.475(17)
C24 C25 1.516(19)
C7 C8 1.351(17)
C7 C6 1.502(16)
C5 C6 1.344(15)
C11 C10 1.35(2)
C8 C9 1.410(19)
C8 C13 1.529(19)
C21 C22 1.528(19)
C21 C23 1.511(17)
C9 C10 1.29(2)
C27 C28 1.06(4)
